data_7020085
loop_
_publ_author_name
'de Bettencourt-Dias, Ana'
'Bauer, Sebastian'
'Viswanathan, Subha'
'Maull, Brandi C.'
'Ako, Ayuk M.'

_publ_section_title
;
 Unusual nitro-coordination of europium(iii) and terbium(iii) with
 pyridinyl ligands.
;
_journal_issue 36
_journal_name_full 'Dalton transactions (Cambridge, England : 2003)'
_journal_page_first 11212
_journal_page_last 11218
_journal_paper_doi 10.1039/c2dt31308a
_journal_volume 41
_journal_year 2012
_chemical_formula_sum 'C15 H10 Eu N7 O11'
_chemical_formula_weight 616.26
_chemical_name_systematic
;
?
;
_space_group_IT_number 61
_symmetry_cell_setting orthorhombic
_symmetry_space_group_name_Hall '-P 2ac 2ab'
_symmetry_space_group_name_H-M 'P b c a'
_atom_sites_solution_hydrogens geom
_atom_sites_solution_primary direct
_atom_sites_solution_secondary difmap
_audit_creation_method SHELXL-97
_cell_angle_alpha 90.00
_cell_angle_beta 90.00
_cell_angle_gamma 90.00
_cell_formula_units_Z 8
_cell_length_a 15.1341(4)
_cell_length_b 13.7070(4)
_cell_length_c 18.8277(5)
_cell_measurement_reflns_used 9877
_cell_measurement_temperature 100(2)
_cell_measurement_theta_max 22.09
_cell_measurement_theta_min 2.28
_cell_volume 3905.68(19)
_computing_cell_refinement 'Bruker SMART (Bruker, 2001)'
_computing_data_collection 'Bruker SMART (Bruker, 2001)'
_computing_data_reduction 'Bruker SAINT (Bruker, 2001)'
_computing_molecular_graphics 'DIAMOND (Brandenburg, 1999)'
_computing_publication_material 'Bruker SHELXTL (Bruker, 2001)'
_computing_structure_refinement 'SHELXL-97 (Sheldrick, 2001)'
_computing_structure_solution 'SHELXS-97 (Sheldrick, 2001)'
_diffrn_ambient_temperature 100(2)
_diffrn_measured_fraction_theta_full 0.999
_diffrn_measured_fraction_theta_max 0.999
_diffrn_measurement_device_type 'Bruker APEX CCD'
_diffrn_measurement_method 'phi and omega scans'
_diffrn_radiation_monochromator graphite
_diffrn_radiation_source 'fine-focus sealed tube'
_diffrn_radiation_type MoK\a
_diffrn_radiation_wavelength 0.71073
_diffrn_reflns_av_R_equivalents 0.0344
_diffrn_reflns_av_sigmaI/netI 0.0138
_diffrn_reflns_limit_h_max 23
_diffrn_reflns_limit_h_min -23
_diffrn_reflns_limit_k_max 21
_diffrn_reflns_limit_k_min -20
_diffrn_reflns_limit_l_max 29
_diffrn_reflns_limit_l_min -28
_diffrn_reflns_number 130936
_diffrn_reflns_theta_full 33.19
_diffrn_reflns_theta_max 33.19
_diffrn_reflns_theta_min 2.16
_exptl_absorpt_coefficient_mu 3.292
_exptl_absorpt_correction_T_max 0.8023
_exptl_absorpt_correction_T_min 0.5856
_exptl_absorpt_correction_type multi-scan
_exptl_absorpt_process_details 'SADABS SHELXL-97 (Sheldrick, 2001)'
_exptl_crystal_colour colorless
_exptl_crystal_density_diffrn 2.096
_exptl_crystal_density_method 'not measured'
_exptl_crystal_description plate
_exptl_crystal_F_000 2400
_exptl_crystal_size_max 0.18
_exptl_crystal_size_mid 0.11
_exptl_crystal_size_min 0.07
_refine_diff_density_max 2.140
_refine_diff_density_min -1.071
_refine_diff_density_rms 0.141
_refine_ls_extinction_method none
_refine_ls_goodness_of_fit_ref 1.078
_refine_ls_hydrogen_treatment noref
_refine_ls_matrix_type full
_refine_ls_number_parameters 307
_refine_ls_number_reflns 7470
_refine_ls_number_restraints 0
_refine_ls_restrained_S_all 1.078
_refine_ls_R_factor_all 0.0381
_refine_ls_R_factor_gt 0.0298
_refine_ls_shift/su_max 0.007
_refine_ls_shift/su_mean 0.000
_refine_ls_structure_factor_coef Fsqd
_refine_ls_weighting_details 'calc w=1/[\s^2^(Fo^2^)+(0.0349P)^2^+10.5582P] where P=(Fo^2^+2Fc^2^)/3'
_refine_ls_weighting_scheme calc
_refine_ls_wR_factor_gt 0.0740
_refine_ls_wR_factor_ref 0.0823
_reflns_number_gt 6312
_reflns_number_total 7470
_reflns_threshold_expression >2sigma(I)
_cod_data_source_file c2dt31308a.txt
_cod_data_source_block abd090_011311_pbca
_cod_original_sg_symbol_H-M Pbca
_cod_database_code 7020085

loop_
_symmetry_equiv_pos_as_xyz
'x, y, z'
'-x+1/2, -y, z+1/2'
'-x, y+1/2, -z+1/2'
'x+1/2, -y+1/2, -z'
'-x, -y, -z'
'x-1/2, y, -z-1/2'
'x, -y-1/2, z-1/2'
'-x-1/2, y-1/2, z'

loop_
_atom_site_label
_atom_site_type_symbol
_atom_site_fract_x
_atom_site_fract_y
_atom_site_fract_z
_atom_site_U_iso_or_equiv
_atom_site_adp_type
_atom_site_occupancy
_atom_site_symmetry_multiplicity
_atom_site_calc_flag
_atom_site_refinement_flags
Eu1 Eu 1.026701(7) 0.319265(9) 0.109213(6) 0.01699(4) Uani 1 1 d .
C1 C 1.17914(19) 0.1766(2) 0.19484(18) 0.0303(6) Uani 1 1 d .
H1 H 1.1978 0.1679 0.1471 0.036 Uiso 1 1 calc R
C2 C 1.23068(19) 0.1373(2) 0.24861(18) 0.0338(6) Uani 1 1 d .
H2 H 1.2842 0.1042 0.2379 0.041 Uiso 1 1 calc R
C3 C 1.2027(2) 0.1470(2) 0.31785(18) 0.0333(6) Uani 1 1 d .
H3 H 1.2366 0.1209 0.3558 0.040 Uiso 1 1 calc R
C4 C 1.1240(2) 0.1957(2) 0.33127(16) 0.0285(5) Uani 1 1 d .
H4 H 1.1022 0.2013 0.3784 0.034 Uiso 1 1 calc R
C5 C 1.07734(16) 0.23624(17) 0.27487(13) 0.0204(4) Uani 1 1 d .
C6 C 0.99414(16) 0.29058(18) 0.28657(13) 0.0199(4) Uani 1 1 d .
C7 C 0.96400(18) 0.3130(2) 0.35465(15) 0.0248(5) Uani 1 1 d .
H7 H 0.9986 0.2971 0.3951 0.030 Uiso 1 1 calc R
C8 C 0.88356(19) 0.3585(2) 0.36245(14) 0.0274(5) Uani 1 1 d .
H8 H 0.8623 0.3749 0.4084 0.033 Uiso 1 1 calc R
C9 C 0.83373(17) 0.3803(2) 0.30276(14) 0.0243(5) Uani 1 1 d .
H9 H 0.7771 0.4095 0.3072 0.029 Uiso 1 1 calc R
C10 C 0.86816(15) 0.35871(17) 0.23647(13) 0.0188(4) Uani 1 1 d .
C11 C 0.81793(15) 0.37770(17) 0.17042(13) 0.0190(4) Uani 1 1 d .
C12 C 0.73037(15) 0.41017(19) 0.17121(15) 0.0232(4) Uani 1 1 d .
H12 H 0.7015 0.4224 0.2151 0.028 Uiso 1 1 calc R
C13 C 0.68604(17) 0.4244(2) 0.10781(15) 0.0275(5) Uani 1 1 d .
H13 H 0.6266 0.4468 0.1078 0.033 Uiso 1 1 calc R
C14 C 0.72902(17) 0.4056(2) 0.04434(16) 0.0267(5) Uani 1 1 d .
H14 H 0.7006 0.4133 -0.0003 0.032 Uiso 1 1 calc R
C15 C 0.81531(16) 0.37502(19) 0.04967(14) 0.0230(4) Uani 1 1 d .
N1 N 1.10405(14) 0.22636(16) 0.20699(12) 0.0230(4) Uani 1 1 d .
N2 N 0.94828(14) 0.31660(15) 0.22813(11) 0.0183(3) Uani 1 1 d .
N3 N 0.85999(14) 0.36028(16) 0.10927(11) 0.0199(4) Uani 1 1 d .
N4 N 0.86736(17) 0.3580(2) -0.01553(13) 0.0302(5) Uani 1 1 d .
N5 N 1.00304(18) 0.1154(2) 0.07723(17) 0.0346(6) Uani 1 1 d .
N6 N 1.18542(16) 0.3632(2) 0.02438(12) 0.0296(5) Uani 1 1 d .
N7 N 1.05449(15) 0.50618(17) 0.17885(14) 0.0272(5) Uani 1 1 d .
O1 O 0.94480(16) 0.3304(2) -0.00859(12) 0.0385(5) Uani 1 1 d .
O2 O 0.83287(15) 0.3720(2) -0.07260(12) 0.0383(5) Uani 1 1 d .
O3 O 1.06422(14) 0.16703(16) 0.04795(15) 0.0370(5) Uani 1 1 d .
O4 O 0.94356(15) 0.16336(17) 0.11006(12) 0.0321(5) Uani 1 1 d .
O5 O 1.00432(19) 0.02746(19) 0.0750(2) 0.0554(8) Uani 1 1 d .
O6 O 1.18767(13) 0.31067(16) 0.07799(12) 0.0307(4) Uani 1 1 d .
O7 O 1.11210(15) 0.4062(2) 0.01231(13) 0.0417(6) Uani 1 1 d .
O8 O 1.25101(15) 0.3773(2) -0.01221(12) 0.0475(7) Uani 1 1 d .
O9 O 1.10903(12) 0.43618(14) 0.18340(10) 0.0241(4) Uani 1 1 d .
O10 O 0.99353(15) 0.49517(16) 0.13350(14) 0.0337(5) Uani 1 1 d .
O11 O 1.06207(16) 0.57764(17) 0.21682(16) 0.0443(6) Uani 1 1 d .

loop_
_atom_site_aniso_label
_atom_site_aniso_U_11
_atom_site_aniso_U_22
_atom_site_aniso_U_33
_atom_site_aniso_U_23
_atom_site_aniso_U_13
_atom_site_aniso_U_12
Eu1 0.01271(6) 0.02044(6) 0.01783(6) -0.00013(4) 0.00030(3) 0.00030(4)
C1 0.0223(12) 0.0267(13) 0.0419(15) 0.0127(11) 0.0092(11) 0.0082(10)
C2 0.0237(13) 0.0253(13) 0.0524(18) 0.0069(12) -0.0009(12) 0.0074(10)
C3 0.0347(15) 0.0217(12) 0.0435(16) -0.0015(11) -0.0153(12) 0.0058(11)
C4 0.0326(14) 0.0220(11) 0.0310(13) -0.0021(9) -0.0118(11) 0.0044(10)
C5 0.0186(9) 0.0164(9) 0.0263(10) 0.0022(8) -0.0022(8) -0.0006(8)
C6 0.0179(9) 0.0182(10) 0.0237(10) 0.0021(8) -0.0005(8) -0.0014(8)
C7 0.0236(12) 0.0290(12) 0.0219(11) 0.0022(9) 0.0004(9) -0.0029(9)
C8 0.0259(12) 0.0326(13) 0.0237(11) -0.0026(10) 0.0048(9) -0.0041(10)
C9 0.0184(10) 0.0283(12) 0.0262(11) -0.0022(9) 0.0058(9) -0.0007(9)
C10 0.0138(9) 0.0192(10) 0.0233(10) -0.0013(8) 0.0018(7) -0.0008(7)
C11 0.0141(9) 0.0175(9) 0.0253(10) -0.0004(8) 0.0003(8) -0.0017(7)
C12 0.0136(9) 0.0226(11) 0.0332(12) 0.0019(9) 0.0022(8) -0.0007(8)
C13 0.0148(10) 0.0281(12) 0.0397(14) 0.0036(10) -0.0019(9) 0.0002(9)
C14 0.0181(10) 0.0274(12) 0.0345(13) 0.0019(10) -0.0083(9) -0.0037(9)
C15 0.0178(10) 0.0261(11) 0.0250(11) -0.0024(9) -0.0053(8) -0.0015(8)
N1 0.0179(9) 0.0217(10) 0.0293(10) 0.0078(8) 0.0047(8) 0.0037(7)
N2 0.0145(8) 0.0195(9) 0.0209(9) -0.0003(7) 0.0002(7) -0.0001(7)
N3 0.0158(8) 0.0218(9) 0.0221(9) -0.0027(7) -0.0026(7) -0.0013(7)
N4 0.0255(11) 0.0414(14) 0.0237(10) -0.0053(9) -0.0073(8) -0.0015(10)
N5 0.0232(11) 0.0295(12) 0.0511(16) -0.0083(11) 0.0063(11) -0.0027(9)
N6 0.0202(10) 0.0458(14) 0.0227(10) 0.0081(9) 0.0028(8) -0.0009(10)
N7 0.0194(9) 0.0193(9) 0.0430(13) 0.0011(9) -0.0041(9) -0.0008(8)
O1 0.0267(10) 0.0651(16) 0.0237(9) -0.0094(10) -0.0046(8) 0.0095(10)
O2 0.0326(11) 0.0571(15) 0.0252(9) -0.0033(9) -0.0125(8) -0.0017(10)
O3 0.0233(10) 0.0314(10) 0.0564(14) -0.0135(10) 0.0169(10) -0.0048(8)
O4 0.0215(9) 0.0298(10) 0.0452(13) -0.0090(9) 0.0097(8) -0.0030(8)
O5 0.0397(13) 0.0252(12) 0.101(3) -0.0138(14) 0.0190(16) -0.0050(10)
O6 0.0190(8) 0.0425(12) 0.0305(10) 0.0133(8) 0.0023(7) -0.0026(8)
O7 0.0262(10) 0.0622(16) 0.0367(12) 0.0195(11) 0.0004(9) 0.0045(10)
O8 0.0238(10) 0.089(2) 0.0299(10) 0.0190(12) 0.0091(9) -0.0023(12)
O9 0.0220(8) 0.0212(8) 0.0291(9) 0.0012(7) -0.0063(7) 0.0008(6)
O10 0.0234(9) 0.0267(10) 0.0511(13) 0.0057(9) -0.0139(9) 0.0004(8)
O11 0.0295(11) 0.0285(11) 0.0748(18) -0.0180(11) -0.0079(11) 0.0014(9)

loop_
_atom_type_symbol
_atom_type_description
_atom_type_scat_dispersion_real
_atom_type_scat_dispersion_imag
_atom_type_scat_source
C C 0.0033 0.0016 'International Tables Vol C Tables 4.2.6.8 and 6.1.1.4'
H H 0.0000 0.0000 'International Tables Vol C Tables 4.2.6.8 and 6.1.1.4'
N N 0.0061 0.0033 'International Tables Vol C Tables 4.2.6.8 and 6.1.1.4'
O O 0.0106 0.0060 'International Tables Vol C Tables 4.2.6.8 and 6.1.1.4'
Eu Eu -0.1578 3.6682 'International Tables Vol C Tables 4.2.6.8 and 6.1.1.4'

loop_
_geom_angle_atom_site_label_1
_geom_angle_atom_site_label_2
_geom_angle_atom_site_label_3
_geom_angle
O3 Eu1 O9 134.70(7)
O3 Eu1 O4 52.19(7)
O9 Eu1 O4 144.42(7)
O3 Eu1 O10 162.14(9)
O9 Eu1 O10 51.09(6)
O4 Eu1 O10 136.60(7)
O3 Eu1 O6 67.96(7)
O9 Eu1 O6 70.87(7)
O4 Eu1 O6 116.98(7)
O10 Eu1 O6 106.41(8)
O3 Eu1 N1 78.84(9)
O9 Eu1 N1 71.36(7)
O4 Eu1 N1 78.23(8)
O10 Eu1 N1 116.43(8)
O6 Eu1 N1 72.37(7)
O3 Eu1 O7 86.75(9)
O9 Eu1 O7 81.05(8)
O4 Eu1 O7 131.96(8)
O10 Eu1 O7 77.35(9)
O6 Eu1 O7 50.05(7)
N1 Eu1 O7 121.70(7)
O3 Eu1 N2 120.80(7)
O9 Eu1 N2 75.25(7)
O4 Eu1 N2 75.18(7)
O10 Eu1 N2 76.04(8)
O6 Eu1 N2 131.38(7)
N1 Eu1 N2 64.27(7)
O7 Eu1 N2 151.88(8)
O3 Eu1 O1 75.75(9)
O9 Eu1 O1 134.52(8)
O4 Eu1 O1 79.06(9)
O10 Eu1 O1 90.21(8)
O6 Eu1 O1 105.75(7)
N1 Eu1 O1 152.99(8)
O7 Eu1 O1 65.96(8)
N2 Eu1 O1 122.86(8)
O3 Eu1 N3 114.30(7)
O9 Eu1 N3 110.60(6)
O4 Eu1 N3 72.07(7)
O10 Eu1 N3 66.11(7)
O6 Eu1 N3 163.35(7)
N1 Eu1 N3 124.17(7)
O7 Eu1 N3 113.33(7)
N2 Eu1 N3 62.98(7)
O1 Eu1 N3 60.79(7)
O3 Eu1 N5 26.44(7)
O9 Eu1 N5 144.31(8)
O4 Eu1 N5 26.16(7)
O10 Eu1 N5 161.24(7)
O6 Eu1 N5 91.50(7)
N1 Eu1 N5 73.80(8)
O7 Eu1 N5 111.65(9)
N2 Eu1 N5 96.46(7)
O1 Eu1 N5 79.37(9)
N3 Eu1 N5 95.15(7)
O3 Eu1 N7 158.21(7)
O9 Eu1 N7 25.64(6)
O4 Eu1 N7 146.05(7)
O10 Eu1 N7 25.69(7)
O6 Eu1 N7 90.38(7)
N1 Eu1 N7 92.78(7)
O7 Eu1 N7 80.60(9)
N2 Eu1 N7 71.47(7)
O1 Eu1 N7 114.22(8)
N3 Eu1 N7 87.10(7)
N5 Eu1 N7 165.15(8)
N1 C1 C2 123.2(3)
N1 C1 H1 118.4
C2 C1 H1 118.4
C3 C2 C1 118.7(3)
C3 C2 H2 120.7
C1 C2 H2 120.7
C2 C3 C4 118.9(3)
C2 C3 H3 120.6
C4 C3 H3 120.6
C3 C4 C5 119.2(3)
C3 C4 H4 120.4
C5 C4 H4 120.4
N1 C5 C4 122.1(2)
N1 C5 C6 116.6(2)
C4 C5 C6 121.3(2)
N2 C6 C7 121.5(2)
N2 C6 C5 116.7(2)
C7 C6 C5 121.7(2)
C8 C7 C6 119.2(3)
C8 C7 H7 120.4
C6 C7 H7 120.4
C7 C8 C9 119.5(2)
C7 C8 H8 120.2
C9 C8 H8 120.2
C10 C9 C8 118.7(2)
C10 C9 H9 120.7
C8 C9 H9 120.7
N2 C10 C9 122.2(2)
N2 C10 C11 116.0(2)
C9 C10 C11 121.8(2)
N3 C11 C12 121.1(2)
N3 C11 C10 116.6(2)
C12 C11 C10 122.3(2)
C13 C12 C11 119.7(2)
C13 C12 H12 120.2
C11 C12 H12 120.2
C12 C13 C14 119.4(2)
C12 C13 H13 120.3
C14 C13 H13 120.3
C15 C14 C13 116.1(2)
C15 C14 H14 122.0
C13 C14 H14 122.0
N3 C15 C14 126.3(3)
N3 C15 N4 114.0(2)
C14 C15 N4 119.6(2)
C1 N1 C5 117.8(2)
C1 N1 Eu1 121.55(19)
C5 N1 Eu1 120.11(16)
C6 N2 C10 118.7(2)
C6 N2 Eu1 118.91(16)
C10 N2 Eu1 121.10(16)
C15 N3 C11 117.3(2)
C15 N3 Eu1 122.05(17)
C11 N3 Eu1 120.25(15)
O2 N4 O1 123.4(3)
O2 N4 C15 118.9(2)
O1 N4 C15 117.7(2)
O5 N5 O4 122.9(3)
O5 N5 O3 121.5(3)
O4 N5 O3 115.6(3)
O5 N5 Eu1 167.0(3)
O4 N5 Eu1 59.09(15)
O3 N5 Eu1 57.84(14)
O8 N6 O6 121.9(3)
O8 N6 O7 122.1(3)
O6 N6 O7 115.9(2)
O8 N6 Eu1 177.1(3)
O6 N6 Eu1 57.50(13)
O7 N6 Eu1 58.82(14)
O11 N7 O10 124.1(2)
O11 N7 O9 120.5(2)
O10 N7 O9 115.4(2)
O11 N7 Eu1 170.6(2)
O10 N7 Eu1 59.05(14)
O9 N7 Eu1 57.20(12)
N4 O1 Eu1 124.84(18)
N5 O3 Eu1 95.72(16)
N5 O4 Eu1 94.75(17)
N6 O6 Eu1 97.86(16)
N6 O7 Eu1 95.63(16)
N7 O9 Eu1 97.16(15)
N7 O10 Eu1 95.27(15)

loop_
_geom_bond_atom_site_label_1
_geom_bond_atom_site_label_2
_geom_bond_distance
Eu1 O3 2.451(2)
Eu1 O9 2.4640(19)
Eu1 O4 2.480(2)
Eu1 O10 2.505(2)
Eu1 O6 2.509(2)
Eu1 N1 2.526(2)
Eu1 O7 2.533(2)
Eu1 N2 2.534(2)
Eu1 O1 2.545(2)
Eu1 N3 2.585(2)
Eu1 N5 2.881(3)
Eu1 N7 2.909(2)
C1 N1 1.345(3)
C1 C2 1.387(4)
C1 H1 0.9500
C2 C3 1.377(5)
C2 H2 0.9500
C3 C4 1.388(4)
C3 H3 0.9500
C4 C5 1.391(4)
C4 H4 0.9500
C5 N1 1.347(3)
C5 C6 1.479(3)
C6 N2 1.349(3)
C6 C7 1.395(4)
C7 C8 1.376(4)
C7 H7 0.9500
C8 C9 1.386(4)
C8 H8 0.9500
C9 C10 1.385(3)
C9 H9 0.9500
C10 N2 1.352(3)
C10 C11 1.481(3)
C11 N3 1.337(3)
C11 C12 1.398(3)
C12 C13 1.383(4)
C12 H12 0.9500
C13 C14 1.385(4)
C13 H13 0.9500
C14 C15 1.375(4)
C14 H14 0.9500
C15 N3 1.326(3)
C15 N4 1.477(4)
N4 O2 1.210(3)
N4 O1 1.238(3)
N5 O5 1.207(4)
N5 O4 1.274(3)
N5 O3 1.289(3)
N6 O8 1.224(3)
N6 O6 1.240(3)
N6 O7 1.277(3)
N7 O11 1.218(3)
N7 O10 1.266(3)
N7 O9 1.269(3)
